data_1573434
loop_
_publ_author_name
'Liu, Le'
'Song, Shuangji'
'Lee, Jiyeon'
'Rao, Yutao'
'Xu, Ling'
'Zhou, Mingbo'
'Yin, Bangshao'
'Oh, Juwon'
'Kim, Jiwon'
'Osuka, Atsuhiro'
'Song, Jianxin'

_publ_section_title
;
 Sub-m-benziporphyrin: A Subcarbaporphyrinoid and Its BIII Complex with An
 Unprecedented Planar Tridentate 14&#xF070;-Aromatic Network
;
_journal_name_full 'Chemical Science'
_journal_paper_doi 10.1039/D4SC07199A
_journal_year 2024
_chemical_formula_moiety 'C49 H39 B N2 O'
_chemical_formula_sum 'C49 H39 B N2 O'
_chemical_formula_weight 682.63
_space_group_crystal_system triclinic
_space_group_IT_number 2
_space_group_name_Hall '-P 1'
_space_group_name_H-M_alt 'P -1'
_atom_sites_solution_hydrogens geom
_audit_creation_date 2024-04-23
_audit_creation_method
;
Olex2 1.2
(compiled 2018.05.29 svn.r3508 for OlexSys, GUI svn.r5506)
;
_audit_update_record
;
2024-08-25 deposited with the CCDC.	2024-12-09 downloaded from the CCDC.
;
_cell_angle_alpha 104.186(8)
_cell_angle_beta 110.328(9)
_cell_angle_gamma 96.071(8)
_cell_formula_units_Z 2
_cell_length_a 11.9190(12)
_cell_length_b 12.5825(11)
_cell_length_c 14.8081(16)
_cell_measurement_reflns_used 1131
_cell_measurement_temperature 99.98(10)
_cell_measurement_theta_max 70.3120
_cell_measurement_theta_min 3.6820
_cell_volume 1974.0(4)
_computing_cell_refinement 'CrysAlisPro 1.171.38.46 (Rigaku OD, 2015)'
_computing_data_collection 'CrysAlisPro 1.171.38.46 (Rigaku OD, 2015)'
_computing_data_reduction 'CrysAlisPro 1.171.38.46 (Rigaku OD, 2015)'
_computing_molecular_graphics 'Olex2 (Dolomanov et al., 2009)'
_computing_publication_material 'Olex2 (Dolomanov et al., 2009)'
_computing_structure_refinement 'ShelXL (Sheldrick, 2015)'
_computing_structure_solution 'SHELXT 2014/5 (Sheldrick, 2014)'
_diffrn_ambient_environment N~2~
_diffrn_ambient_temperature 99.98(10)
_diffrn_detector 'CCD plate'
_diffrn_detector_area_resol_mean 8.0697
_diffrn_detector_type EosS2
_diffrn_measured_fraction_theta_full 0.998
_diffrn_measured_fraction_theta_max 0.998
_diffrn_measurement_details
;
List of Runs (angles in degrees, time in seconds):

  # Type    Start    End  Width  t~exp~   \w     \q     \k     \f   Frames
#--------------------------------------------------------------------------
  1  \w     23.00 100.00   1.00    5.00    --   34.73  38.00 -60.00   77
  2  \w     40.00  93.00   1.00    5.00    --   34.73  57.00-150.00   53
  3  \w    104.00 130.00   1.00   25.00    --  105.25 111.00-180.00   26
  4  \w    149.00 174.00   1.00   25.00    --  105.25  45.00-120.00   25
  5  \w     92.00 167.00   1.00   25.00    --  105.25  30.00   0.00   75
  6  \w    131.00 163.00   1.00   25.00    --  105.25 111.00 120.00   32
  7  \w     57.00  84.00   1.00    5.00    --   34.73  57.00 120.00   27
  8  \w     35.00 100.00   1.00    5.00    --   34.73  57.00  30.00   65
  9  \w     38.00 125.00   1.00   25.00    --  105.25 -30.00  60.00   87
 10  \w     82.00 108.00   1.00   25.00    --  105.25 -94.00 150.00   26
 11  \w     41.00 132.00   1.00   25.00    --  105.25 -77.00  90.00   91
 12  \w     79.00 107.00   1.00   25.00    --  105.25 -94.00 -60.00   28
 13  \w     67.00 105.00   1.00   25.00    --  105.25 -94.00-120.00   38
 14  \w     93.00 121.00   1.00   25.00    --  105.25 -61.00-150.00   28
 15  \w     50.00  76.00   1.00    5.00    --   34.73-125.00 -30.00   26
 16  \w      5.00  72.00   1.00    5.00    --   34.73 -99.00 -30.00   67
 17  \w     40.00  80.00   1.00   25.00    --  105.25 -61.00-150.00   40
 18  \w     36.00  62.00   1.00   25.00    --  105.25 -94.00 -60.00   26
 19  \w     34.00 129.00   1.00   25.00    --  105.25 -15.00-180.00   95
 20  \w     79.00 172.00   1.00   25.00    --  105.25  77.00-150.00   93
 21  \w     40.00 112.00   1.00   25.00    --  105.25-111.00  90.00   72
 22  \w     23.00  95.00   1.00    5.00    --   34.73  57.00  90.00   72
 23  \w     57.00 133.00   1.00   25.00    --  105.25 178.00 120.00   76
 24  \w    -34.00  23.00   1.00    5.00    --   34.73 -38.00 120.00   57
 25  \w     40.00  88.00   1.00    5.00    --   34.73-125.00-180.00   48
;
_diffrn_measurement_device 'four-circle diffractometer'
_diffrn_measurement_device_type 'SuperNova, Dual, Cu at zero, EosS2'
_diffrn_measurement_method '\w scans'
_diffrn_orient_matrix_type 'CrysAlisPro convention (1999,Acta A55,543-557)'
_diffrn_orient_matrix_UB_11 0.1074216000
_diffrn_orient_matrix_UB_12 0.0910364000
_diffrn_orient_matrix_UB_13 0.0146620000
_diffrn_orient_matrix_UB_21 -0.0892547000
_diffrn_orient_matrix_UB_22 0.0502244000
_diffrn_orient_matrix_UB_23 -0.0728311000
_diffrn_orient_matrix_UB_31 -0.0192199000
_diffrn_orient_matrix_UB_32 0.0766414000
_diffrn_orient_matrix_UB_33 0.0895909000
_diffrn_radiation_monochromator mirror
_diffrn_radiation_probe x-ray
_diffrn_radiation_type CuK\a
_diffrn_radiation_wavelength 1.54184
_diffrn_reflns_av_R_equivalents 0.0816
_diffrn_reflns_av_unetI/netI 0.1619
_diffrn_reflns_Laue_measured_fraction_full 0.998
_diffrn_reflns_Laue_measured_fraction_max 0.998
_diffrn_reflns_limit_h_max 12
_diffrn_reflns_limit_h_min -14
_diffrn_reflns_limit_k_max 14
_diffrn_reflns_limit_k_min -14
_diffrn_reflns_limit_l_max 17
_diffrn_reflns_limit_l_min -17
_diffrn_reflns_number 12275
_diffrn_reflns_point_group_measured_fraction_full 0.998
_diffrn_reflns_point_group_measured_fraction_max 0.998
_diffrn_reflns_theta_full 66.599
_diffrn_reflns_theta_max 66.599
_diffrn_reflns_theta_min 3.339
_diffrn_source 'micro-focus sealed X-ray tube'
_diffrn_source_type 'SuperNova (Cu) X-ray Source'
_exptl_absorpt_coefficient_mu 0.519
_exptl_absorpt_correction_T_max 1.00000
_exptl_absorpt_correction_T_min 0.59263
_exptl_absorpt_correction_type multi-scan
_exptl_absorpt_process_details
;
CrysAlisPro 1.171.38.46 (Rigaku Oxford Diffraction, 2015)
Empirical absorption correction using spherical harmonics,
 implemented in SCALE3 ABSPACK scaling algorithm.
;
_exptl_crystal_colour green
_exptl_crystal_colour_primary green
_exptl_crystal_density_diffrn 1.148
_exptl_crystal_description plate
_exptl_crystal_F_000 720
_exptl_crystal_size_max 0.1
_exptl_crystal_size_mid 0.05
_exptl_crystal_size_min 0.05
_refine_diff_density_max 0.334
_refine_diff_density_min -0.663
_refine_diff_density_rms 0.080
_refine_ls_extinction_method none
_refine_ls_goodness_of_fit_ref 1.027
_refine_ls_hydrogen_treatment constr
_refine_ls_matrix_type full
_refine_ls_number_parameters 485
_refine_ls_number_reflns 6960
_refine_ls_number_restraints 6
_refine_ls_restrained_S_all 1.027
_refine_ls_R_factor_all 0.1507
_refine_ls_R_factor_gt 0.0818
_refine_ls_shift/su_max 0.000
_refine_ls_shift/su_mean 0.000
_refine_ls_structure_factor_coef Fsqd
_refine_ls_weighting_details 'w=1/[\s^2^(Fo^2^)+(0.0738P)^2^+0.2096P] where P=(Fo^2^+2Fc^2^)/3'
_refine_ls_weighting_scheme calc
_refine_ls_wR_factor_gt 0.1879
_refine_ls_wR_factor_ref 0.2274
_reflns_Friedel_coverage 0.000
_reflns_number_gt 3802
_reflns_number_total 6960
_reflns_threshold_expression 'I > 2\s(I)'
_cod_data_source_file d4sc07199a2.cif
_cod_data_source_block exp_3736_sq
_cod_database_code 1573434
_shelx_shelxl_version_number 2016/6
_shelx_space_group_comment
;
The symmetry employed for this shelxl refinement is uniquely defined
by the following loop, which should always be used as a source of
symmetry information in preference to the above space-group names.
They are only intended as comments.
;
_shelx_estimated_absorpt_t_max 0.975
_shelx_estimated_absorpt_t_min 0.950
_reflns_odcompleteness_completeness 99.86
_reflns_odcompleteness_iscentric 1
_reflns_odcompleteness_theta 66.49
_olex2_refinement_description
;
1. Fixed Uiso
 At 1.2 times of:
  All C(H) groups
 At 1.5 times of:
  All C(H,H,H) groups, All O(H) groups
2. Uiso/Uaniso restraints and constraints
Uanis(C01H) \\sim Ueq: with sigma of 0.005 and sigma for terminal atoms of 0.01
3.a Aromatic/amide H refined with riding coordinates:
 C00E(H00E), C00G(H00G), C00N(H00N), C00O(H00O), C00Q(H00Q), C00R(H00R),
 C00S(H00S), C00W(H00W), C00X(H00X), C010(H010), C012(H012), C016(H016),
 C018(H018), C01A(H01G), C01B(H01H), C01C(H01I), C01D(H01J), C01E(H01K),
 C01F(H01L), C01G(H01M)
3.b Idealised Me refined as rotating group:
 C00Y(H00A,H00B,H00C), C017(H01A,H01B,H01C), C019(H01D,H01E,H01F), C01H(H01N,
 H01O,H01P), C01I(H01Q,H01R,H01S), C01J(H01T,H01U,H01V)
3.c Idealised tetrahedral OH refined as rotating group:
 O004(H004)
;
_platon_squeeze_void_probe_radius 1.20
_olex2_submission_special_instructions 'No special instructions were received'
_oxdiff_exptl_absorpt_empirical_details
;
Empirical correction (ABSPACK) includes:
- Absorption correction using spherical harmonics
- Frame scaling
;
_oxdiff_exptl_absorpt_empirical_full_max 2.353
_oxdiff_exptl_absorpt_empirical_full_min 0.620

loop_
_space_group_symop_operation_xyz
'x, y, z'
'-x, -y, -z'

loop_
_atom_site_label
_atom_site_type_symbol
_atom_site_fract_x
_atom_site_fract_y
_atom_site_fract_z
_atom_site_U_iso_or_equiv
_atom_site_adp_type
_atom_site_occupancy
_atom_site_site_symmetry_order
_atom_site_calc_flag
_atom_site_refinement_flags_posn
_atom_site_refinement_flags_adp
_atom_site_refinement_flags_occupancy
_atom_site_disorder_assembly
_atom_site_disorder_group
O004 O 0.0933(4) 0.3126(3) 0.6408(3) 0.0277(8) Uani 1 1 d . . . . .
H004 H 0.105190 0.263092 0.597499 0.042 Uiso 1 1 calc GR . . . .
N005 N 0.3031(4) 0.3267(3) 0.7609(3) 0.0181(9) Uani 1 1 d . . . . .
N006 N 0.2740(4) 0.4443(3) 0.6573(3) 0.0198(9) Uani 1 1 d . . . . .
C007 C 0.4013(5) 0.3106(4) 0.6425(4) 0.0178(10) Uani 1 1 d . . . . .
C008 C 0.3503(5) 0.3990(4) 0.6159(4) 0.0202(10) Uani 1 1 d . . . . .
C009 C 0.3830(5) 0.2820(4) 0.7245(4) 0.0204(10) Uani 1 1 d . . . . .
C00A C 0.4778(5) 0.2559(4) 0.5923(4) 0.0192(10) Uani 1 1 d . . . . .
C00B C 0.2536(5) 0.3343(4) 1.0007(4) 0.0206(10) Uani 1 1 d . . . . .
C00C C 0.0647(5) 0.7359(4) 0.6286(4) 0.0236(11) Uani 1 1 d . . . . .
C00D C 0.2123(5) 0.4628(4) 0.8864(4) 0.0211(11) Uani 1 1 d . . . . .
C00E C 0.4430(5) 0.2188(4) 0.7906(4) 0.0241(11) Uani 1 1 d . . . . .
H00E H 0.502137 0.176086 0.783277 0.029 Uiso 1 1 calc R . . . .
C00F C 0.1855(5) 0.7250(4) 0.6782(4) 0.0216(11) Uani 1 1 d . . . . .
C00G C 0.3202(5) 0.5603(4) 0.5739(4) 0.0223(11) Uani 1 1 d . . . . .
H00G H 0.322027 0.620615 0.546022 0.027 Uiso 1 1 calc R . . . .
C00H C 0.1986(4) 0.4823(4) 0.7950(4) 0.0168(10) Uani 1 1 d . . . . .
C00I C 0.3118(5) 0.3056(4) 0.8504(4) 0.0202(10) Uani 1 1 d . . . . .
C00J C 0.2072(5) 0.6177(4) 0.6962(4) 0.0195(10) Uani 1 1 d . . . . .
C00K C 0.6041(5) 0.2987(4) 0.6302(4) 0.0219(11) Uani 1 1 d . . . . .
C00L C 0.4948(6) 0.1138(4) 0.4528(4) 0.0263(12) Uani 1 1 d . . . . .
C00M C 0.4205(6) 0.1624(4) 0.5048(4) 0.0244(12) Uani 1 1 d . . . . .
C00N C 0.3756(5) 0.4719(4) 0.5585(4) 0.0216(10) Uani 1 1 d . . . . .
H00N H 0.422317 0.459655 0.517757 0.026 Uiso 1 1 calc R . . . .
C00O C 0.2548(5) 0.9207(4) 0.6998(4) 0.0232(11) Uani 1 1 d . . . . .
H00O H 0.319924 0.984033 0.723864 0.028 Uiso 1 1 calc R . . . .
C00P C 0.3590(5) 0.3619(4) 1.0906(4) 0.0210(10) Uani 1 1 d . . . . .
C00Q C 0.3985(5) 0.2324(4) 0.8653(4) 0.0242(11) Uani 1 1 d . . . . .
H00Q H 0.420635 0.199201 0.918393 0.029 Uiso 1 1 calc R . . . .
C00R C 0.1758(6) 0.6728(4) 0.8591(4) 0.0263(12) Uani 1 1 d . . . . .
H00R H 0.166201 0.744410 0.851196 0.032 Uiso 1 1 calc R . . . .
C00S C 0.3469(5) 0.3340(4) 1.1732(4) 0.0258(12) Uani 1 1 d . . . . .
H00S H 0.417061 0.351848 1.234264 0.031 Uiso 1 1 calc R . . . .
C00T C 0.1351(6) 0.9329(4) 0.6520(4) 0.0272(12) Uani 1 1 d . . . . .
C00U C 0.2590(5) 0.3650(4) 0.9099(4) 0.0211(10) Uani 1 1 d . . . . .
C00V C 0.1407(5) 0.2825(4) 0.9948(4) 0.0223(11) Uani 1 1 d . . . . .
C00W C 0.1992(5) 0.5487(4) 0.9641(4) 0.0261(12) Uani 1 1 d . . . . .
H00W H 0.204473 0.536543 1.026207 0.031 Uiso 1 1 calc R . . . .
C00X C 0.0439(5) 0.8384(4) 0.6162(4) 0.0273(12) Uani 1 1 d . . . . .
H00X H -0.037795 0.843860 0.581096 0.033 Uiso 1 1 calc R . . . .
C00Y C 0.4789(5) 0.4250(5) 1.1008(4) 0.0281(12) Uani 1 1 d . . . . .
H00A H 0.510848 0.377912 1.056275 0.042 Uiso 1 1 calc GR . . . .
H00B H 0.537367 0.444626 1.170965 0.042 Uiso 1 1 calc GR . . . .
H00C H 0.467031 0.493540 1.081865 0.042 Uiso 1 1 calc GR . . . .
C00Z C 0.6784(5) 0.2479(5) 0.5780(4) 0.0264(12) Uani 1 1 d . . . . .
C010 C 0.6194(6) 0.1578(5) 0.4900(4) 0.0265(12) Uani 1 1 d . . . . .
H010 H 0.666173 0.125439 0.454366 0.032 Uiso 1 1 calc R . . . .
C011 C 0.2824(5) 0.8188(4) 0.7136(4) 0.0236(11) Uani 1 1 d . . . . .
C012 C 0.2957(5) 0.1142(4) 0.4662(4) 0.0269(12) Uani 1 1 d . . . . .
H012 H 0.246124 0.145545 0.499414 0.032 Uiso 1 1 calc R . . . .
C013 C 0.2578(5) 0.5463(4) 0.6406(4) 0.0201(10) Uani 1 1 d . . . . .
C014 C 0.2361(6) 0.2813(4) 1.1690(4) 0.0268(12) Uani 1 1 d . . . . .
C015 C 0.1876(5) 0.5874(4) 0.7815(4) 0.0198(10) Uani 1 1 d . . . . .
C016 C 0.1347(6) 0.2560(5) 1.0797(4) 0.0275(12) Uani 1 1 d . . . . .
H016 H 0.058551 0.219349 1.075881 0.033 Uiso 1 1 calc R . . . .
C017 C -0.0401(5) 0.6360(4) 0.5906(5) 0.0303(12) Uani 1 1 d . . . . .
H01A H -0.034517 0.579305 0.534466 0.046 Uiso 1 1 calc GR . . . .
H01B H -0.117965 0.659950 0.567190 0.046 Uiso 1 1 calc GR . . . .
H01C H -0.035542 0.603891 0.645422 0.046 Uiso 1 1 calc GR . . . .
C018 C 0.6667(5) 0.3913(4) 0.7192(4) 0.0265(12) Uani 1 1 d . . . . .
H018 H 0.621678 0.425814 0.755580 0.032 Uiso 1 1 calc R . . . .
C019 C 0.0276(6) 0.2564(5) 0.9001(4) 0.0315(13) Uani 1 1 d . . . . .
H01D H -0.009476 0.322308 0.900499 0.047 Uiso 1 1 calc GR . . . .
H01E H -0.030917 0.193336 0.896826 0.047 Uiso 1 1 calc GR . . . .
H01F H 0.049642 0.236591 0.841052 0.047 Uiso 1 1 calc GR . . . .
C01A C 0.8050(5) 0.2928(5) 0.6169(5) 0.0304(13) Uani 1 1 d . . . . .
H01G H 0.853436 0.259972 0.583153 0.036 Uiso 1 1 calc R . . . .
C01B C 0.4356(6) 0.0194(5) 0.3643(4) 0.0328(14) Uani 1 1 d . . . . .
H01H H 0.482010 -0.012949 0.328232 0.039 Uiso 1 1 calc R . . . .
C01C C 0.1786(6) 0.6491(5) 0.9466(5) 0.0338(14) Uani 1 1 d . . . . .
H01I H 0.165842 0.704378 0.996506 0.041 Uiso 1 1 calc R . . . .
C01D C 0.7890(6) 0.4314(5) 0.7534(5) 0.0328(13) Uani 1 1 d . . . . .
H01J H 0.827787 0.493508 0.812867 0.039 Uiso 1 1 calc R . . . .
C01E C 0.8593(6) 0.3820(6) 0.7017(5) 0.0383(15) Uani 1 1 d . . . . .
H01K H 0.944696 0.411295 0.726302 0.046 Uiso 1 1 calc R . . . .
C01F C 0.2426(6) 0.0221(5) 0.3807(4) 0.0323(13) Uani 1 1 d . . . . .
H01L H 0.157621 -0.009493 0.355679 0.039 Uiso 1 1 calc R . . . .
C01G C 0.3162(7) -0.0242(5) 0.3313(4) 0.0374(15) Uani 1 1 d . . . . .
H01M H 0.279949 -0.088057 0.273113 0.045 Uiso 1 1 calc R . . . .
C01H C 0.2287(7) 0.2564(5) 1.2613(4) 0.0360(14) Uani 1 1 d . U . . .
H01N H 0.291071 0.214231 1.286389 0.054 Uiso 1 1 calc GR . . . .
H01O H 0.147371 0.211796 1.243890 0.054 Uiso 1 1 calc GR . . . .
H01P H 0.242706 0.326905 1.313889 0.054 Uiso 1 1 calc GR . . . .
C01I C 0.4118(5) 0.8127(4) 0.7677(4) 0.0288(12) Uani 1 1 d . . . . .
H01Q H 0.415164 0.769129 0.814720 0.043 Uiso 1 1 calc GR . . . .
H01R H 0.460987 0.888665 0.805343 0.043 Uiso 1 1 calc GR . . . .
H01S H 0.444416 0.776415 0.718531 0.043 Uiso 1 1 calc GR . . . .
C01J C 0.1100(6) 1.0439(5) 0.6405(5) 0.0379(14) Uani 1 1 d . . . . .
H01T H 0.125460 1.095933 0.706785 0.057 Uiso 1 1 calc GR . . . .
H01U H 0.024432 1.034278 0.595613 0.057 Uiso 1 1 calc GR . . . .
H01V H 0.163777 1.074243 0.611461 0.057 Uiso 1 1 calc GR . . . .
B01K B 0.2075(5) 0.3866(5) 0.7086(4) 0.0188(11) Uani 1 1 d . . . . .

loop_
_atom_site_aniso_label
_atom_site_aniso_U_11
_atom_site_aniso_U_22
_atom_site_aniso_U_33
_atom_site_aniso_U_23
_atom_site_aniso_U_13
_atom_site_aniso_U_12
O004 0.036(2) 0.0218(19) 0.0262(19) 0.0105(15) 0.0122(18) 0.0033(16)
N005 0.024(2) 0.018(2) 0.021(2) 0.0101(16) 0.0160(19) 0.0085(17)
N006 0.028(2) 0.018(2) 0.021(2) 0.0114(17) 0.0126(19) 0.0088(18)
C007 0.025(3) 0.016(2) 0.016(2) 0.0065(18) 0.011(2) 0.006(2)
C008 0.025(3) 0.020(2) 0.016(2) 0.0058(19) 0.009(2) 0.002(2)
C009 0.023(3) 0.021(2) 0.021(3) 0.010(2) 0.011(2) 0.007(2)
C00A 0.031(3) 0.015(2) 0.019(2) 0.0098(19) 0.014(2) 0.009(2)
C00B 0.029(3) 0.019(2) 0.023(3) 0.012(2) 0.015(2) 0.011(2)
C00C 0.032(3) 0.020(3) 0.024(3) 0.011(2) 0.013(2) 0.006(2)
C00D 0.028(3) 0.019(2) 0.022(3) 0.005(2) 0.017(2) 0.006(2)
C00E 0.032(3) 0.017(2) 0.033(3) 0.015(2) 0.018(3) 0.011(2)
C00F 0.030(3) 0.021(3) 0.022(3) 0.012(2) 0.014(2) 0.012(2)
C00G 0.032(3) 0.018(2) 0.022(2) 0.012(2) 0.013(2) 0.005(2)
C00H 0.016(2) 0.017(2) 0.020(2) 0.0080(19) 0.009(2) 0.0033(19)
C00I 0.030(3) 0.017(2) 0.020(2) 0.0109(19) 0.013(2) 0.007(2)
C00J 0.025(3) 0.020(2) 0.023(2) 0.015(2) 0.014(2) 0.010(2)
C00K 0.031(3) 0.020(2) 0.026(3) 0.015(2) 0.018(2) 0.011(2)
C00L 0.046(4) 0.022(3) 0.020(3) 0.012(2) 0.017(3) 0.012(2)
C00M 0.042(3) 0.023(3) 0.023(3) 0.015(2) 0.021(3) 0.013(2)
C00N 0.027(3) 0.024(3) 0.021(2) 0.014(2) 0.014(2) 0.008(2)
C00O 0.032(3) 0.015(2) 0.024(3) 0.009(2) 0.012(2) 0.003(2)
C00P 0.027(3) 0.015(2) 0.028(3) 0.011(2) 0.015(2) 0.008(2)
C00Q 0.031(3) 0.018(2) 0.030(3) 0.014(2) 0.013(2) 0.009(2)
C00R 0.041(3) 0.021(3) 0.029(3) 0.014(2) 0.023(3) 0.013(2)
C00S 0.033(3) 0.026(3) 0.023(3) 0.011(2) 0.011(2) 0.014(2)
C00T 0.042(3) 0.025(3) 0.024(3) 0.013(2) 0.018(3) 0.012(2)
C00U 0.026(3) 0.021(2) 0.019(2) 0.007(2) 0.011(2) 0.005(2)
C00V 0.031(3) 0.025(3) 0.022(2) 0.018(2) 0.015(2) 0.011(2)
C00W 0.042(3) 0.025(3) 0.024(3) 0.013(2) 0.022(3) 0.015(2)
C00X 0.030(3) 0.027(3) 0.027(3) 0.012(2) 0.010(2) 0.012(2)
C00Y 0.030(3) 0.028(3) 0.029(3) 0.012(2) 0.012(3) 0.004(2)
C00Z 0.032(3) 0.032(3) 0.030(3) 0.023(2) 0.019(3) 0.015(2)
C010 0.039(3) 0.030(3) 0.023(3) 0.012(2) 0.021(3) 0.016(2)
C011 0.033(3) 0.022(3) 0.026(3) 0.013(2) 0.017(2) 0.012(2)
C012 0.034(3) 0.023(3) 0.027(3) 0.010(2) 0.014(3) 0.006(2)
C013 0.030(3) 0.015(2) 0.022(2) 0.0101(19) 0.014(2) 0.006(2)
C014 0.044(4) 0.028(3) 0.022(3) 0.015(2) 0.022(3) 0.013(2)
C015 0.022(3) 0.024(3) 0.020(2) 0.011(2) 0.012(2) 0.009(2)
C016 0.035(3) 0.029(3) 0.030(3) 0.014(2) 0.022(3) 0.008(2)
C017 0.025(3) 0.023(3) 0.043(3) 0.013(2) 0.010(3) 0.007(2)
C018 0.028(3) 0.025(3) 0.033(3) 0.015(2) 0.015(3) 0.008(2)
C019 0.032(3) 0.039(3) 0.034(3) 0.020(3) 0.019(3) 0.007(3)
C01A 0.029(3) 0.039(3) 0.036(3) 0.023(3) 0.018(3) 0.015(3)
C01B 0.050(4) 0.034(3) 0.023(3) 0.013(2) 0.019(3) 0.016(3)
C01C 0.045(4) 0.035(3) 0.034(3) 0.017(3) 0.023(3) 0.022(3)
C01D 0.035(3) 0.026(3) 0.039(3) 0.012(2) 0.016(3) 0.004(2)
C01E 0.029(3) 0.056(4) 0.044(4) 0.030(3) 0.021(3) 0.009(3)
C01F 0.042(4) 0.029(3) 0.028(3) 0.010(2) 0.015(3) 0.007(3)
C01G 0.059(5) 0.028(3) 0.022(3) 0.005(2) 0.014(3) 0.010(3)
C01H 0.059(4) 0.039(3) 0.026(3) 0.023(2) 0.024(3) 0.015(3)
C01I 0.030(3) 0.024(3) 0.031(3) 0.008(2) 0.012(3) 0.002(2)
C01J 0.047(4) 0.025(3) 0.044(4) 0.018(3) 0.014(3) 0.012(3)
B01K 0.022(3) 0.017(3) 0.026(3) 0.014(2) 0.013(3) 0.006(2)

loop_
_atom_type_symbol
_atom_type_description
_atom_type_scat_dispersion_real
_atom_type_scat_dispersion_imag
_atom_type_scat_source
C C 0.0181 0.0091 'International Tables Vol C Tables 4.2.6.8 and 6.1.1.4'
H H 0.0000 0.0000 'International Tables Vol C Tables 4.2.6.8 and 6.1.1.4'
B B 0.0090 0.0039 'International Tables Vol C Tables 4.2.6.8 and 6.1.1.4'
N N 0.0311 0.0180 'International Tables Vol C Tables 4.2.6.8 and 6.1.1.4'
O O 0.0492 0.0322 'International Tables Vol C Tables 4.2.6.8 and 6.1.1.4'

loop_
_geom_angle_atom_site_label_1
_geom_angle_atom_site_label_2
_geom_angle_atom_site_label_3
_geom_angle
_geom_angle_site_symmetry_1
_geom_angle_site_symmetry_3
_geom_angle_publ_flag
B01K O004 H004 109.5 . . ?
C009 N005 C00I 112.0(4) . . ?
C009 N005 B01K 125.5(4) . . ?
C00I N005 B01K 122.3(4) . . ?
C008 N006 C013 111.6(4) . . ?
C008 N006 B01K 124.3(4) . . ?
C013 N006 B01K 124.0(4) . . ?
C008 C007 C009 116.3(4) . . ?
C008 C007 C00A 121.1(4) . . ?
C009 C007 C00A 122.4(4) . . ?
N006 C008 C007 121.1(4) . . ?
N006 C008 C00N 106.1(4) . . ?
C007 C008 C00N 132.1(5) . . ?
N005 C009 C007 119.7(5) . . ?
N005 C009 C00E 106.6(4) . . ?
C007 C009 C00E 133.3(5) . . ?
C00K C00A C007 120.1(5) . . ?
C00K C00A C00M 121.0(5) . . ?
C00M C00A C007 118.9(5) . . ?
C00P C00B C00U 120.7(5) . . ?
C00V C00B C00P 121.0(5) . . ?
C00V C00B C00U 118.2(5) . . ?
C00F C00C C017 119.7(5) . . ?
C00X C00C C00F 119.2(5) . . ?
C00X C00C C017 121.0(5) . . ?
C00H C00D C00U 120.8(4) . . ?
C00H C00D C00W 118.8(5) . . ?
C00W C00D C00U 119.7(5) . . ?
C009 C00E H00E 126.4 . . ?
C00Q C00E C009 107.2(5) . . ?
C00Q C00E H00E 126.4 . . ?
C00C C00F C00J 119.3(5) . . ?
C00C C00F C011 119.2(5) . . ?
C011 C00F C00J 121.4(5) . . ?
C00N C00G H00G 125.9 . . ?
C00N C00G C013 108.2(4) . . ?
C013 C00G H00G 125.9 . . ?
C00D C00H C015 121.6(5) . . ?
C00D C00H B01K 118.7(4) . . ?
C015 C00H B01K 119.4(4) . . ?
N005 C00I C00Q 104.8(4) . . ?
C00U C00I N005 119.9(5) . . ?
C00U C00I C00Q 134.4(5) . . ?
C00F C00J C015 120.7(4) . . ?
C013 C00J C00F 121.2(4) . . ?
C013 C00J C015 117.8(4) . . ?
C00A C00K C00Z 120.1(5) . . ?
C00A C00K C018 123.2(5) . . ?
C018 C00K C00Z 116.7(5) . . ?
C010 C00L C00M 120.2(5) . . ?
C010 C00L C01B 121.9(5) . . ?
C01B C00L C00M 117.9(6) . . ?
C00A C00M C00L 118.4(5) . . ?
C012 C00M C00A 123.1(5) . . ?
C012 C00M C00L 118.5(5) . . ?
C008 C00N H00N 126.0 . . ?
C00G C00N C008 107.9(4) . . ?
C00G C00N H00N 126.0 . . ?
C00T C00O H00O 118.7 . . ?
C00T C00O C011 122.6(5) . . ?
C011 C00O H00O 118.7 . . ?
C00B C00P C00Y 121.8(5) . . ?
C00S C00P C00B 117.8(5) . . ?
C00S C00P C00Y 120.3(5) . . ?
C00E C00Q C00I 109.1(5) . . ?
C00E C00Q H00Q 125.5 . . ?
C00I C00Q H00Q 125.5 . . ?
C015 C00R H00R 120.7 . . ?
C01C C00R H00R 120.7 . . ?
C01C C00R C015 118.6(5) . . ?
C00P C00S H00S 118.8 . . ?
C014 C00S C00P 122.3(5) . . ?
C014 C00S H00S 118.8 . . ?
C00O C00T C01J 120.7(5) . . ?
C00X C00T C00O 116.7(5) . . ?
C00X C00T C01J 122.6(6) . . ?
C00D C00U C00B 120.0(4) . . ?
C00I C00U C00B 121.0(5) . . ?
C00I C00U C00D 119.0(4) . . ?
C00B C00V C016 118.5(5) . . ?
C00B C00V C019 121.0(4) . . ?
C016 C00V C019 120.5(5) . . ?
C00D C00W H00W 120.7 . . ?
C01C C00W C00D 118.6(5) . . ?
C01C C00W H00W 120.7 . . ?
C00C C00X H00X 118.2 . . ?
C00T C00X C00C 123.5(6) . . ?
C00T C00X H00X 118.2 . . ?
C00P C00Y H00A 109.5 . . ?
C00P C00Y H00B 109.5 . . ?
C00P C00Y H00C 109.5 . . ?
H00A C00Y H00B 109.5 . . ?
H00A C00Y H00C 109.5 . . ?
H00B C00Y H00C 109.5 . . ?
C010 C00Z C00K 118.0(5) . . ?
C010 C00Z C01A 122.7(5) . . ?
C01A C00Z C00K 119.2(5) . . ?
C00L C010 C00Z 122.2(5) . . ?
C00L C010 H010 118.9 . . ?
C00Z C010 H010 118.9 . . ?
C00F C011 C01I 121.6(5) . . ?
C00O C011 C00F 118.6(5) . . ?
C00O C011 C01I 119.7(5) . . ?
C00M C012 H012 119.2 . . ?
C01F C012 C00M 121.6(5) . . ?
C01F C012 H012 119.2 . . ?
N006 C013 C00G 105.7(4) . . ?
N006 C013 C00J 119.9(4) . . ?
C00J C013 C00G 133.5(5) . . ?
C00S C014 C01H 119.6(6) . . ?
C016 C014 C00S 118.3(5) . . ?
C016 C014 C01H 122.1(5) . . ?
C00H C015 C00J 121.3(4) . . ?
C00H C015 C00R 119.0(5) . . ?
C00R C015 C00J 118.9(5) . . ?
C00V C016 H016 118.9 . . ?
C014 C016 C00V 122.1(5) . . ?
C014 C016 H016 118.9 . . ?
C00C C017 H01A 109.5 . . ?
C00C C017 H01B 109.5 . . ?
C00C C017 H01C 109.5 . . ?
H01A C017 H01B 109.5 . . ?
H01A C017 H01C 109.5 . . ?
H01B C017 H01C 109.5 . . ?
C00K C018 H018 119.1 . . ?
C01D C018 C00K 121.8(5) . . ?
C01D C018 H018 119.1 . . ?
C00V C019 H01D 109.5 . . ?
C00V C019 H01E 109.5 . . ?
C00V C019 H01F 109.5 . . ?
H01D C019 H01E 109.5 . . ?
H01D C019 H01F 109.5 . . ?
H01E C019 H01F 109.5 . . ?
C00Z C01A H01G 119.4 . . ?
C01E C01A C00Z 121.3(5) . . ?
C01E C01A H01G 119.4 . . ?
C00L C01B H01H 119.4 . . ?
C01G C01B C00L 121.2(6) . . ?
C01G C01B H01H 119.4 . . ?
C00R C01C H01I 118.5 . . ?
C00W C01C C00R 122.9(5) . . ?
C00W C01C H01I 118.5 . . ?
C018 C01D H01J 119.6 . . ?
C018 C01D C01E 120.8(6) . . ?
C01E C01D H01J 119.6 . . ?
C01A C01E C01D 120.2(6) . . ?
C01A C01E H01K 119.9 . . ?
C01D C01E H01K 119.9 . . ?
C012 C01F H01L 120.4 . . ?
C012 C01F C01G 119.2(6) . . ?
C01G C01F H01L 120.4 . . ?
C01B C01G C01F 121.6(6) . . ?
C01B C01G H01M 119.2 . . ?
C01F C01G H01M 119.2 . . ?
C014 C01H H01N 109.5 . . ?
C014 C01H H01O 109.5 . . ?
C014 C01H H01P 109.5 . . ?
H01N C01H H01O 109.5 . . ?
H01N C01H H01P 109.5 . . ?
H01O C01H H01P 109.5 . . ?
C011 C01I H01Q 109.5 . . ?
C011 C01I H01R 109.5 . . ?
C011 C01I H01S 109.5 . . ?
H01Q C01I H01R 109.5 . . ?
H01Q C01I H01S 109.5 . . ?
H01R C01I H01S 109.5 . . ?
C00T C01J H01T 109.5 . . ?
C00T C01J H01U 109.5 . . ?
C00T C01J H01V 109.5 . . ?
H01T C01J H01U 109.5 . . ?
H01T C01J H01V 109.5 . . ?
H01U C01J H01V 109.5 . . ?
O004 B01K N005 113.4(4) . . ?
O004 B01K N006 114.1(4) . . ?
O004 B01K C00H 114.7(4) . . ?
N005 B01K C00H 106.0(4) . . ?
N006 B01K N005 101.2(4) . . ?
N006 B01K C00H 106.0(4) . . ?

loop_
_geom_bond_atom_site_label_1
_geom_bond_atom_site_label_2
_geom_bond_distance
_geom_bond_site_symmetry_2
_geom_bond_publ_flag
O004 H004 0.8400 . ?
O004 B01K 1.433(7) . ?
N005 C009 1.355(6) . ?
N005 C00I 1.386(6) . ?
N005 B01K 1.523(7) . ?
N006 C008 1.361(7) . ?
N006 C013 1.386(6) . ?
N006 B01K 1.516(6) . ?
C007 C008 1.398(7) . ?
C007 C009 1.427(7) . ?
C007 C00A 1.487(7) . ?
C008 C00N 1.469(7) . ?
C009 C00E 1.455(7) . ?
C00A C00K 1.401(8) . ?
C00A C00M 1.414(7) . ?
C00B C00P 1.411(8) . ?
C00B C00U 1.506(7) . ?
C00B C00V 1.397(8) . ?
C00C C00F 1.410(8) . ?
C00C C00X 1.382(7) . ?
C00C C017 1.513(7) . ?
C00D C00H 1.392(7) . ?
C00D C00U 1.471(7) . ?
C00D C00W 1.439(7) . ?
C00E H00E 0.9500 . ?
C00E C00Q 1.366(7) . ?
C00F C00J 1.471(7) . ?
C00F C011 1.411(8) . ?
C00G H00G 0.9500 . ?
C00G C00N 1.364(7) . ?
C00G C013 1.459(7) . ?
C00H C015 1.398(7) . ?
C00H B01K 1.570(7) . ?
C00I C00Q 1.452(7) . ?
C00I C00U 1.376(7) . ?
C00J C013 1.394(7) . ?
C00J C015 1.489(6) . ?
C00K C00Z 1.463(7) . ?
C00K C018 1.426(8) . ?
C00L C00M 1.452(7) . ?
C00L C010 1.387(9) . ?
C00L C01B 1.430(8) . ?
C00M C012 1.398(8) . ?
C00N H00N 0.9500 . ?
C00O H00O 0.9500 . ?
C00O C00T 1.399(8) . ?
C00O C011 1.402(7) . ?
C00P C00S 1.401(7) . ?
C00P C00Y 1.499(7) . ?
C00Q H00Q 0.9500 . ?
C00R H00R 0.9500 . ?
C00R C015 1.426(7) . ?
C00R C01C 1.388(8) . ?
C00S H00S 0.9500 . ?
C00S C014 1.388(8) . ?
C00T C00X 1.377(8) . ?
C00T C01J 1.496(7) . ?
C00V C016 1.400(7) . ?
C00V C019 1.503(8) . ?
C00W H00W 0.9500 . ?
C00W C01C 1.381(8) . ?
C00X H00X 0.9500 . ?
C00Y H00A 0.9800 . ?
C00Y H00B 0.9800 . ?
C00Y H00C 0.9800 . ?
C00Z C010 1.397(8) . ?
C00Z C01A 1.409(9) . ?
C010 H010 0.9500 . ?
C011 C01I 1.492(8) . ?
C012 H012 0.9500 . ?
C012 C01F 1.383(8) . ?
C014 C016 1.382(9) . ?
C014 C01H 1.505(7) . ?
C016 H016 0.9500 . ?
C017 H01A 0.9800 . ?
C017 H01B 0.9800 . ?
C017 H01C 0.9800 . ?
C018 H018 0.9500 . ?
C018 C01D 1.357(9) . ?
C019 H01D 0.9800 . ?
C019 H01E 0.9800 . ?
C019 H01F 0.9800 . ?
C01A H01G 0.9500 . ?
C01A C01E 1.359(9) . ?
C01B H01H 0.9500 . ?
C01B C01G 1.336(10) . ?
C01C H01I 0.9500 . ?
C01D H01J 0.9500 . ?
C01D C01E 1.413(8) . ?
C01E H01K 0.9500 . ?
C01F H01L 0.9500 . ?
C01F C01G 1.411(9) . ?
C01G H01M 0.9500 . ?
C01H H01N 0.9800 . ?
C01H H01O 0.9800 . ?
C01H H01P 0.9800 . ?
C01I H01Q 0.9800 . ?
C01I H01R 0.9800 . ?
C01I H01S 0.9800 . ?
C01J H01T 0.9800 . ?
C01J H01U 0.9800 . ?
C01J H01V 0.9800 . ?

loop_
_platon_squeeze_void_nr
_platon_squeeze_void_average_x
_platon_squeeze_void_average_y
_platon_squeeze_void_average_z
_platon_squeeze_void_volume
_platon_squeeze_void_count_electrons
_platon_squeeze_void_content
1 -0.007 0.000 0.000 321 98 ' '
